data_4131952
loop_
_publ_author_name
'Miloserdov, Fedor M.'
'Kirillova, Mariia S.'
'Muratore, Michael E.'
'Echavarren, Antonio M.'

_publ_section_title
;
 Unified Total Synthesis of Pyrroloazocine Indole Alkaloids Sheds Light on
 Their Biosynthetic Relationship.
;
_journal_issue 16
_journal_name_full 'Journal of the American Chemical Society'
_journal_page_first 5393
_journal_page_last 5400
_journal_paper_doi 10.1021/jacs.7b13484
_journal_volume 140
_journal_year 2018
_chemical_formula_sum 'C24 H28 N2 O6'
_chemical_formula_weight 440.48
_space_group_IT_number 2
_space_group_name_Hall '-P 1'
_space_group_name_H-M_alt 'P -1'
_symmetry_cell_setting triclinic
_symmetry_space_group_name_H-M 'P -1'
_atom_sites_solution_hydrogens geom
_audit_creation_method SHELXL-2014/7
_cell_angle_alpha 74.540(6)
_cell_angle_beta 74.559(6)
_cell_angle_gamma 87.974(6)
_cell_formula_units_Z 2
_cell_length_a 7.9625(13)
_cell_length_b 10.842(2)
_cell_length_c 12.972(3)
_cell_measurement_reflns_used 3711
_cell_measurement_temperature 100(2)
_cell_measurement_theta_max 29.22
_cell_measurement_theta_min 2.21
_cell_volume 1039.6(4)
_computing_cell_refinement 'Bruker APEX2 v2011.4-0'
_computing_data_collection 'Bruker APEX2 v2011.4-0'
_computing_data_reduction 'Bruker SAINT V7.60A'
_computing_molecular_graphics 'Bruker SHELXTL'
_computing_publication_material 'Bruker SHELXTL'
_computing_structure_refinement 'SHELXL-2014 (Sheldrick, 2014)'
_computing_structure_solution Sir2011
_diffrn_ambient_temperature 100(2)
_diffrn_detector_area_resol_mean 512
_diffrn_detector_type '4K CCD area detector APEX II'
_diffrn_measured_fraction_theta_full 0.978
_diffrn_measured_fraction_theta_max 0.872
_diffrn_measurement_device_type 'APEX DUO Kappa 4-axis goniometer'
_diffrn_measurement_method
;
 Fullsphere data collection, phi and omega scans
;
_diffrn_measurement_specimen_support 'magnetic support with MicroMount'
_diffrn_radiation_monochromator 'Quazar MX Multilayer Optics'
_diffrn_radiation_type MoK\a
_diffrn_radiation_wavelength 0.71073
_diffrn_reflns_av_R_equivalents 0.0328
_diffrn_reflns_av_unetI/netI 0.0473
_diffrn_reflns_Laue_measured_fraction_full 0.978
_diffrn_reflns_Laue_measured_fraction_max 0.872
_diffrn_reflns_limit_h_max 9
_diffrn_reflns_limit_h_min -10
_diffrn_reflns_limit_k_max 15
_diffrn_reflns_limit_k_min -15
_diffrn_reflns_limit_l_max 17
_diffrn_reflns_limit_l_min -17
_diffrn_reflns_number 12823
_diffrn_reflns_point_group_measured_fraction_full 0.978
_diffrn_reflns_point_group_measured_fraction_max 0.872
_diffrn_reflns_theta_full 25.242
_diffrn_reflns_theta_max 29.781
_diffrn_reflns_theta_min 1.950
_diffrn_source 'Microfocus source E025 IuS'
_diffrn_source_current 0.6
_diffrn_source_power 50
_diffrn_source_size '0.2 mm x 0.2 mm fine focus'
_diffrn_source_type 'Bruker APEX DUO'
_exptl_absorpt_coefficient_mu 0.102
_exptl_absorpt_correction_T_max 0.996
_exptl_absorpt_correction_T_min 0.95
_exptl_absorpt_correction_type empirical
_exptl_absorpt_process_details
; 
 SADABS Version 2008/1 Bruker-Nonius
 Blessing, Acta Cryst. (1995) A51 33-38
;
_exptl_crystal_colour colourless
_exptl_crystal_density_diffrn 1.407
_exptl_crystal_description block
_exptl_crystal_F_000 468
_exptl_crystal_size_max 0.15
_exptl_crystal_size_mid 0.12
_exptl_crystal_size_min 0.04
_refine_diff_density_max 0.300
_refine_diff_density_min -0.281
_refine_diff_density_rms 0.054
_refine_ls_extinction_method none
_refine_ls_goodness_of_fit_ref 1.023
_refine_ls_hydrogen_treatment constr
_refine_ls_matrix_type full
_refine_ls_number_parameters 292
_refine_ls_number_reflns 5186
_refine_ls_number_restraints 0
_refine_ls_restrained_S_all 1.023
_refine_ls_R_factor_all 0.0628
_refine_ls_R_factor_gt 0.0444
_refine_ls_shift/su_max 0.000
_refine_ls_shift/su_mean 0.000
_refine_ls_structure_factor_coef Fsqd
_refine_ls_weighting_details 'w=1/[\s^2^(Fo^2^)+(0.0459P)^2^+0.3960P] where P=(Fo^2^+2Fc^2^)/3'
_refine_ls_weighting_scheme calc
_refine_ls_wR_factor_gt 0.1003
_refine_ls_wR_factor_ref 0.1113
_reflns_Friedel_coverage 0.000
_reflns_number_gt 3957
_reflns_number_total 5186
_reflns_threshold_expression 'I > 2\s(I)'
_cod_data_source_file ja7b13484_si_014.cif
_cod_data_source_block mo_KMS_G866_0m
_cod_depositor_comments
;
The following automatic conversions were performed:

data item '_symmetry_cell_setting' value 'Triclinic' was changed to
'triclinic' in accordance with the
/home/saulius/struct/COD-crude-data/automatic-downloads/DataCite-retrospective/ACS/depositions/lib/dictionaries/cif_core.dic
dictionary named 'cif_core.dic' version 2.4.2 last updated on
2011-04-26.

Automatic conversion script
Id: cif_fix_values 6909 2019-04-08 15:41:33Z antanas 
;
_cod_original_cell_volume 1039.6(3)
_cod_original_sg_symbol_H-M P-1
_cod_database_code 4131952
_shelx_shelxl_version_number 2014/7
_shelx_space_group_comment
;
The symmetry employed for this shelxl refinement is uniquely defined
by the following loop, which should always be used as a source of
symmetry information in preference to the above space-group names.
They are only intended as comments.
;
_shelx_estimated_absorpt_t_min 0.985
_shelx_estimated_absorpt_t_max 0.996

loop_
_space_group_symop_operation_xyz
'x, y, z'
'-x, -y, -z'

loop_
_atom_site_label
_atom_site_type_symbol
_atom_site_fract_x
_atom_site_fract_y
_atom_site_fract_z
_atom_site_U_iso_or_equiv
_atom_site_adp_type
_atom_site_occupancy
_atom_site_site_symmetry_order
_atom_site_calc_flag
_atom_site_refinement_flags_posn
_atom_site_refinement_flags_adp
N1 N 0.18171(15) 0.16640(11) 0.32441(10) 0.0117(2) Uani 1 1 d . .
N2 N 0.18123(17) 0.60283(11) 0.25557(11) 0.0164(3) Uani 1 1 d . .
O1 O 0.06106(14) -0.03682(9) 0.38439(9) 0.0170(2) Uani 1 1 d . .
O2 O -0.11116(13) 0.13329(9) 0.37832(9) 0.0150(2) Uani 1 1 d . .
O3 O 0.51380(15) 0.47480(10) 0.33770(9) 0.0215(3) Uani 1 1 d . .
O5 O 0.23485(15) 0.34607(10) 0.00384(9) 0.0209(3) Uani 1 1 d . .
O6 O 0.12242(14) 0.15984(9) 0.12332(9) 0.0169(2) Uani 1 1 d . .
C1 C 0.35008(19) 0.13398(14) 0.27155(12) 0.0131(3) Uani 1 1 d . .
C2 C 0.4118(2) 0.01446(14) 0.26288(13) 0.0167(3) Uani 1 1 d . .
H2 H 0.3405 -0.0612 0.2994 0.020 Uiso 1 1 calc R U
C3 C 0.5819(2) 0.00946(16) 0.19880(14) 0.0208(3) Uani 1 1 d . .
H3 H 0.6260 -0.0711 0.1910 0.025 Uiso 1 1 calc R U
C4 C 0.6877(2) 0.11849(16) 0.14650(14) 0.0215(3) Uani 1 1 d . .
H4 H 0.8023 0.1128 0.1022 0.026 Uiso 1 1 calc R U
C5 C 0.6258(2) 0.23699(15) 0.15901(13) 0.0185(3) Uani 1 1 d . .
H5 H 0.6987 0.3123 0.1250 0.022 Uiso 1 1 calc R U
C6 C 0.45713(19) 0.24368(13) 0.22153(12) 0.0140(3) Uani 1 1 d . .
C7 C 0.36289(18) 0.35923(13) 0.25090(12) 0.0124(3) Uani 1 1 d . .
C8 C 0.4112(2) 0.47882(13) 0.15146(12) 0.0156(3) Uani 1 1 d . .
H8A H 0.5400 0.4879 0.1261 0.019 Uiso 1 1 calc R U
H8B H 0.3709 0.4619 0.0904 0.019 Uiso 1 1 calc R U
C9 C 0.3417(2) 0.60843(14) 0.16715(13) 0.0174(3) Uani 1 1 d . .
H9A H 0.4335 0.6546 0.1825 0.021 Uiso 1 1 calc R U
H9B H 0.3211 0.6597 0.0964 0.021 Uiso 1 1 calc R U
C10 C 0.1456(2) 0.73047(15) 0.27573(15) 0.0229(4) Uani 1 1 d . .
H10A H 0.2428 0.7925 0.2304 0.027 Uiso 1 1 calc R U
H10B H 0.1302 0.7257 0.3550 0.027 Uiso 1 1 calc R U
C11 C -0.0193(2) 0.76991(15) 0.24282(14) 0.0228(4) Uani 1 1 d . .
H11 H -0.0662 0.8525 0.2375 0.027 Uiso 1 1 calc R U
C12 C -0.0897(2) 0.67405(14) 0.22241(13) 0.0202(3) Uani 1 1 d . .
H12 H -0.1929 0.6787 0.1981 0.024 Uiso 1 1 calc R U
C13 C 0.0159(2) 0.55530(13) 0.24284(12) 0.0156(3) Uani 1 1 d . .
C14 C -0.0742(2) 0.45977(14) 0.35362(12) 0.0158(3) Uani 1 1 d . .
H14A H -0.1143 0.5058 0.4117 0.019 Uiso 1 1 calc R U
H14B H -0.1774 0.4184 0.3459 0.019 Uiso 1 1 calc R U
C15 C 0.05252(19) 0.35778(13) 0.38771(12) 0.0132(3) Uani 1 1 d . .
H15A H -0.0147 0.2840 0.4451 0.016 Uiso 1 1 calc R U
H15B H 0.1307 0.3935 0.4213 0.016 Uiso 1 1 calc R U
C16 C 0.16518(18) 0.30950(13) 0.28975(11) 0.0117(3) Uani 1 1 d . .
C17 C 0.07395(19) 0.34230(13) 0.19258(12) 0.0129(3) Uani 1 1 d . .
H17 H -0.0443 0.2991 0.2259 0.015 Uiso 1 1 calc R U
C18 C 0.0391(2) 0.48560(13) 0.15197(12) 0.0147(3) Uani 1 1 d . .
H18A H 0.1378 0.5270 0.0885 0.018 Uiso 1 1 calc R U
H18B H -0.0674 0.4940 0.1254 0.018 Uiso 1 1 calc R U
C19 C 0.04436(19) 0.07756(13) 0.36439(12) 0.0130(3) Uani 1 1 d . .
C20 C -0.2615(2) 0.04560(14) 0.42223(13) 0.0188(3) Uani 1 1 d . .
H20A H -0.3666 0.0929 0.4145 0.028 Uiso 1 1 calc R U
H20B H -0.2727 0.0041 0.5009 0.028 Uiso 1 1 calc R U
H20C H -0.2471 -0.0196 0.3811 0.028 Uiso 1 1 calc R U
C21 C 0.43075(19) 0.38123(13) 0.34509(12) 0.0139(3) Uani 1 1 d . .
C22 C 0.4591(2) 0.29559(15) 0.52624(13) 0.0200(3) Uani 1 1 d . .
H22A H 0.4196 0.2213 0.5903 0.030 Uiso 1 1 calc R U
H22B H 0.4131 0.3736 0.5462 0.030 Uiso 1 1 calc R U
H22C H 0.5868 0.3021 0.5039 0.030 Uiso 1 1 calc R U
C23 C 0.15593(19) 0.28704(14) 0.09583(12) 0.0142(3) Uani 1 1 d . .
C24 C 0.2051(2) 0.09690(16) 0.03896(14) 0.0230(4) Uani 1 1 d . .
H24A H 0.1812 0.0043 0.0683 0.035 Uiso 1 1 calc R U
H24B H 0.3313 0.1149 0.0171 0.035 Uiso 1 1 calc R U
H24C H 0.1591 0.1288 -0.0258 0.035 Uiso 1 1 calc R U
O4 O 0.39676(14) 0.28051(10) 0.43518(9) 0.0169(2) Uani 1 1 d . .

loop_
_atom_site_aniso_label
_atom_site_aniso_U_11
_atom_site_aniso_U_22
_atom_site_aniso_U_33
_atom_site_aniso_U_23
_atom_site_aniso_U_13
_atom_site_aniso_U_12
N1 0.0106(6) 0.0116(5) 0.0126(6) -0.0036(4) -0.0023(5) 0.0000(4)
N2 0.0174(7) 0.0150(6) 0.0175(6) -0.0043(5) -0.0054(5) -0.0029(5)
O1 0.0184(6) 0.0131(5) 0.0185(5) -0.0035(4) -0.0037(4) -0.0015(4)
O2 0.0100(5) 0.0147(5) 0.0181(5) -0.0015(4) -0.0024(4) -0.0025(4)
O3 0.0224(6) 0.0207(5) 0.0234(6) -0.0045(4) -0.0101(5) -0.0066(4)
O5 0.0236(6) 0.0247(6) 0.0127(5) -0.0041(4) -0.0019(5) -0.0057(5)
O6 0.0214(6) 0.0161(5) 0.0139(5) -0.0062(4) -0.0035(4) -0.0006(4)
C1 0.0112(7) 0.0191(7) 0.0106(7) -0.0055(5) -0.0045(5) 0.0012(5)
C2 0.0163(8) 0.0181(7) 0.0181(8) -0.0073(6) -0.0061(6) 0.0006(6)
C3 0.0188(8) 0.0247(8) 0.0240(8) -0.0136(6) -0.0080(7) 0.0067(6)
C4 0.0129(8) 0.0338(9) 0.0195(8) -0.0124(7) -0.0025(6) 0.0042(6)
C5 0.0147(8) 0.0256(8) 0.0157(7) -0.0068(6) -0.0031(6) -0.0025(6)
C6 0.0135(7) 0.0167(7) 0.0128(7) -0.0047(5) -0.0047(6) 0.0002(5)
C7 0.0110(7) 0.0150(6) 0.0109(7) -0.0033(5) -0.0020(5) -0.0024(5)
C8 0.0139(7) 0.0175(7) 0.0131(7) -0.0013(5) -0.0017(6) -0.0046(6)
C9 0.0180(8) 0.0159(7) 0.0168(7) -0.0016(6) -0.0041(6) -0.0038(6)
C10 0.0278(9) 0.0188(7) 0.0246(8) -0.0092(6) -0.0077(7) -0.0007(6)
C11 0.0283(9) 0.0151(7) 0.0247(9) -0.0051(6) -0.0072(7) 0.0032(6)
C12 0.0204(8) 0.0183(7) 0.0215(8) -0.0036(6) -0.0073(6) 0.0039(6)
C13 0.0156(8) 0.0140(7) 0.0172(7) -0.0032(6) -0.0051(6) -0.0001(5)
C14 0.0148(7) 0.0157(7) 0.0167(7) -0.0050(6) -0.0033(6) 0.0015(5)
C15 0.0145(7) 0.0139(6) 0.0108(7) -0.0033(5) -0.0022(5) -0.0011(5)
C16 0.0123(7) 0.0114(6) 0.0106(7) -0.0016(5) -0.0027(5) -0.0024(5)
C17 0.0130(7) 0.0136(6) 0.0121(7) -0.0025(5) -0.0043(6) -0.0016(5)
C18 0.0155(7) 0.0152(7) 0.0137(7) -0.0017(5) -0.0063(6) -0.0006(5)
C19 0.0140(7) 0.0156(7) 0.0099(7) -0.0034(5) -0.0041(5) -0.0009(5)
C20 0.0126(8) 0.0200(7) 0.0210(8) -0.0021(6) -0.0024(6) -0.0053(6)
C21 0.0106(7) 0.0164(7) 0.0148(7) -0.0048(5) -0.0031(6) 0.0008(5)
C22 0.0235(9) 0.0247(8) 0.0143(7) -0.0054(6) -0.0084(6) -0.0027(6)
C23 0.0122(7) 0.0170(7) 0.0145(7) -0.0034(5) -0.0061(6) -0.0013(5)
C24 0.0300(9) 0.0229(8) 0.0193(8) -0.0119(6) -0.0056(7) 0.0029(7)
O4 0.0198(6) 0.0192(5) 0.0128(5) -0.0035(4) -0.0066(4) -0.0033(4)

loop_
_atom_type_symbol
_atom_type_description
_atom_type_scat_dispersion_real
_atom_type_scat_dispersion_imag
_atom_type_scat_source
C C 0.0033 0.0016 'International Tables Vol C Tables 4.2.6.8 and 6.1.1.4'
H H 0.0000 0.0000 'International Tables Vol C Tables 4.2.6.8 and 6.1.1.4'
N N 0.0061 0.0033 'International Tables Vol C Tables 4.2.6.8 and 6.1.1.4'
O O 0.0106 0.0060 'International Tables Vol C Tables 4.2.6.8 and 6.1.1.4'

loop_
_geom_angle_atom_site_label_1
_geom_angle_atom_site_label_2
_geom_angle_atom_site_label_3
_geom_angle
C19 N1 C1 121.00(12)
C19 N1 C16 125.17(12)
C1 N1 C16 109.65(11)
C9 N2 C10 110.55(12)
C9 N2 C13 118.67(12)
C10 N2 C13 106.21(12)
C19 O2 C20 115.12(11)
C23 O6 C24 115.21(12)
C6 C1 C2 120.82(13)
C6 C1 N1 110.02(12)
C2 C1 N1 129.14(13)
C1 C2 C3 117.79(14)
C4 C3 C2 121.72(15)
C3 C4 C5 119.74(15)
C6 C5 C4 119.23(14)
C5 C6 C1 120.64(14)
C5 C6 C7 129.10(13)
C1 C6 C7 110.21(12)
C6 C7 C21 105.38(12)
C6 C7 C8 110.61(12)
C21 C7 C8 108.52(12)
C6 C7 C16 101.85(11)
C21 C7 C16 113.48(11)
C8 C7 C16 116.30(12)
C9 C8 C7 118.76(12)
N2 C9 C8 115.88(12)
N2 C10 C11 105.62(13)
C12 C11 C10 110.43(14)
C11 C12 C13 110.84(15)
N2 C13 C12 104.12(12)
N2 C13 C18 115.16(12)
C12 C13 C18 112.43(13)
N2 C13 C14 107.15(12)
C12 C13 C14 110.56(12)
C18 C13 C14 107.30(12)
C15 C14 C13 110.03(12)
C14 C15 C16 113.50(12)
N1 C16 C15 110.86(11)
N1 C16 C17 108.19(11)
C15 C16 C17 108.86(12)
N1 C16 C7 101.97(11)
C15 C16 C7 113.79(11)
C17 C16 C7 112.89(11)
C23 C17 C18 111.15(12)
C23 C17 C16 115.45(12)
C18 C17 C16 114.29(12)
C13 C18 C17 112.60(12)
O1 C19 O2 123.86(13)
O1 C19 N1 124.06(13)
O2 C19 N1 112.08(12)
O3 C21 O4 123.03(14)
O3 C21 C7 124.12(13)
O4 C21 C7 112.73(12)
O5 C23 O6 122.38(14)
O5 C23 C17 126.47(13)
O6 C23 C17 111.08(12)
C21 O4 C22 115.09(11)

loop_
_geom_bond_atom_site_label_1
_geom_bond_atom_site_label_2
_geom_bond_distance
N1 C19 1.3781(18)
N1 C1 1.4131(18)
N1 C16 1.5071(17)
N2 C9 1.463(2)
N2 C10 1.480(2)
N2 C13 1.495(2)
O1 C19 1.2074(17)
O2 C19 1.3481(18)
O2 C20 1.4456(17)
O3 C21 1.1989(17)
O5 C23 1.2043(18)
O6 C23 1.3466(17)
O6 C24 1.4420(18)
C1 C6 1.388(2)
C1 C2 1.392(2)
C2 C3 1.396(2)
C3 C4 1.381(2)
C4 C5 1.394(2)
C5 C6 1.383(2)
C6 C7 1.521(2)
C7 C21 1.536(2)
C7 C8 1.5403(19)
C7 C16 1.586(2)
C8 C9 1.536(2)
C10 C11 1.500(2)
C11 C12 1.316(2)
C12 C13 1.515(2)
C13 C18 1.531(2)
C13 C14 1.537(2)
C14 C15 1.528(2)
C15 C16 1.552(2)
C16 C17 1.573(2)
C17 C23 1.516(2)
C17 C18 1.5425(19)
C21 O4 1.3430(17)
C22 O4 1.4454(18)

loop_
_geom_torsion_atom_site_label_1
_geom_torsion_atom_site_label_2
_geom_torsion_atom_site_label_3
_geom_torsion_atom_site_label_4
_geom_torsion
C19 N1 C1 C6 169.34(13)
C16 N1 C1 C6 11.18(16)
C19 N1 C1 C2 -8.8(2)
C16 N1 C1 C2 -166.94(15)
C6 C1 C2 C3 -2.5(2)
N1 C1 C2 C3 175.46(15)
C1 C2 C3 C4 0.9(2)
C2 C3 C4 C5 1.2(3)
C3 C4 C5 C6 -1.7(2)
C4 C5 C6 C1 0.0(2)
C4 C5 C6 C7 177.36(15)
C2 C1 C6 C5 2.1(2)
N1 C1 C6 C5 -176.23(13)
C2 C1 C6 C7 -175.70(13)
N1 C1 C6 C7 5.99(17)
C5 C6 C7 C21 -78.10(18)
C1 C6 C7 C21 99.43(14)
C5 C6 C7 C8 39.0(2)
C1 C6 C7 C8 -143.48(13)
C5 C6 C7 C16 163.22(15)
C1 C6 C7 C16 -19.25(15)
C6 C7 C8 C9 -174.90(13)
C21 C7 C8 C9 -59.76(17)
C16 C7 C8 C9 69.60(17)
C10 N2 C9 C8 169.78(13)
C13 N2 C9 C8 -67.20(18)
C7 C8 C9 N2 -25.1(2)
C9 N2 C10 C11 114.47(14)
C13 N2 C10 C11 -15.52(16)
N2 C10 C11 C12 8.67(19)
C10 C11 C12 C13 1.9(2)
C9 N2 C13 C12 -108.81(14)
C10 N2 C13 C12 16.35(15)
C9 N2 C13 C18 14.76(18)
C10 N2 C13 C18 139.92(13)
C9 N2 C13 C14 134.02(13)
C10 N2 C13 C14 -100.82(13)
C11 C12 C13 N2 -11.61(18)
C11 C12 C13 C18 -136.93(14)
C11 C12 C13 C14 103.17(16)
N2 C13 C14 C15 -52.78(15)
C12 C13 C14 C15 -165.64(13)
C18 C13 C14 C15 71.42(15)
C13 C14 C15 C16 -41.61(17)
C19 N1 C16 C15 59.18(17)
C1 N1 C16 C15 -143.78(12)
C19 N1 C16 C17 -60.12(17)
C1 N1 C16 C17 96.92(13)
C19 N1 C16 C7 -179.35(13)
C1 N1 C16 C7 -22.31(14)
C14 C15 C16 N1 -138.63(12)
C14 C15 C16 C17 -19.73(16)
C14 C15 C16 C7 107.13(14)
C6 C7 C16 N1 23.96(13)
C21 C7 C16 N1 -88.79(13)
C8 C7 C16 N1 144.29(12)
C6 C7 C16 C15 143.38(12)
C21 C7 C16 C15 30.64(16)
C8 C7 C16 C15 -96.29(15)
C6 C7 C16 C17 -91.89(13)
C21 C7 C16 C17 155.37(11)
C8 C7 C16 C17 28.44(17)
N1 C16 C17 C23 -52.23(15)
C15 C16 C17 C23 -172.78(11)
C7 C16 C17 C23 59.85(15)
N1 C16 C17 C18 177.00(11)
C15 C16 C17 C18 56.44(15)
C7 C16 C17 C18 -70.93(15)
N2 C13 C18 C17 85.18(15)
C12 C13 C18 C17 -155.77(13)
C14 C13 C18 C17 -34.00(16)
C23 C17 C18 C13 -160.58(12)
C16 C17 C18 C13 -27.73(17)
C20 O2 C19 O1 1.4(2)
C20 O2 C19 N1 -178.82(12)
C1 N1 C19 O1 20.0(2)
C16 N1 C19 O1 174.60(13)
C1 N1 C19 O2 -159.84(12)
C16 N1 C19 O2 -5.22(19)
C6 C7 C21 O3 115.50(15)
C8 C7 C21 O3 -3.0(2)
C16 C7 C21 O3 -133.91(15)
C6 C7 C21 O4 -60.53(15)
C8 C7 C21 O4 -179.03(12)
C16 C7 C21 O4 50.06(16)
C24 O6 C23 O5 7.1(2)
C24 O6 C23 C17 -175.92(12)
C18 C17 C23 O5 22.1(2)
C16 C17 C23 O5 -110.19(17)
C18 C17 C23 O6 -154.80(12)
C16 C17 C23 O6 72.93(15)
O3 C21 O4 C22 3.4(2)
C7 C21 O4 C22 179.52(12)
